data_7704335
loop_
_publ_author_name
'Le, Hai Van'
'Babak, Maria V.'
'Ehsan, Muhammad Ali'
'Altaf, Muhammad'
'Reichert, Lisa'
'Gushchin, Artem L.'
'Ang, Wee Han'
'Isab, Anvarhusein A.'

_publ_section_title
;
 Highly cytotoxic gold(i)-phosphane dithiocarbamate complexes trigger an
 ER stress-dependent immune response in ovarian cancer cells.
;
_journal_issue 22
_journal_name_full 'Dalton transactions (Cambridge, England : 2003)'
_journal_page_first 7355
_journal_page_last 7363
_journal_paper_doi 10.1039/d0dt01411g
_journal_volume 49
_journal_year 2020
_chemical_formula_moiety 'C29 H45 Au N P S2'
_chemical_formula_sum 'C29 H45 Au N P S2'
_chemical_formula_weight 699.71
_space_group_crystal_system triclinic
_space_group_IT_number 2
_space_group_name_Hall '-P 1'
_space_group_name_H-M_alt 'P -1'
_atom_sites_solution_hydrogens geom
_atom_sites_solution_primary Dual-space
_audit_creation_method SHELXL-2016/6
_audit_update_record
;
2020-04-11 deposited with the CCDC.	2020-05-08 downloaded from the CCDC.
;
_cell_angle_alpha 107.6920(10)
_cell_angle_beta 104.5720(10)
_cell_angle_gamma 96.8720(10)
_cell_formula_units_Z 2
_cell_length_a 9.5931(2)
_cell_length_b 11.3803(3)
_cell_length_c 15.1080(3)
_cell_measurement_reflns_used 9902
_cell_measurement_temperature 100(2)
_cell_measurement_theta_max 29.58
_cell_measurement_theta_min 2.81
_cell_volume 1486.02(6)
_computing_cell_refinement 'APEX3 v2016.1-0 (Bruker AXS)'
_computing_data_collection 'APEX3 (Bruker AXS)'
_computing_data_reduction 'SAINT V8.32B (Bruker AXS Inc., 2014)'
_computing_molecular_graphics 'Bruker SHELXTL'
_computing_publication_material 'Bruker SHELXTL'
_computing_structure_refinement 'SHELXL--2014 (Sheldrick 2014)'
_computing_structure_solution 'SHELXT--(Sheldrick 2015)'
_diffrn_ambient_temperature 100(2)
_diffrn_measured_fraction_theta_full 0.997
_diffrn_measured_fraction_theta_max 0.993
_diffrn_measurement_device_type 'Bruker D8 Venture'
_diffrn_measurement_method '\f and \w scans'
_diffrn_radiation_type MoK\a
_diffrn_radiation_wavelength 0.71073
_diffrn_reflns_av_R_equivalents 0.0313
_diffrn_reflns_av_unetI/netI 0.0266
_diffrn_reflns_Laue_measured_fraction_full 0.997
_diffrn_reflns_Laue_measured_fraction_max 0.993
_diffrn_reflns_limit_h_max 12
_diffrn_reflns_limit_h_min -12
_diffrn_reflns_limit_k_max 15
_diffrn_reflns_limit_k_min -15
_diffrn_reflns_limit_l_max 19
_diffrn_reflns_limit_l_min -20
_diffrn_reflns_number 30790
_diffrn_reflns_point_group_measured_fraction_full 0.997
_diffrn_reflns_point_group_measured_fraction_max 0.993
_diffrn_reflns_theta_full 25.242
_diffrn_reflns_theta_max 28.282
_diffrn_reflns_theta_min 2.627
_exptl_absorpt_coefficient_mu 5.162
_exptl_absorpt_correction_T_max 0.7459
_exptl_absorpt_correction_T_min 0.5435
_exptl_absorpt_correction_type multi-scan
_exptl_absorpt_process_details 'Sadabs, (Sheldrick 2012)'
_exptl_crystal_colour Yellow
_exptl_crystal_density_diffrn 1.564
_exptl_crystal_density_meas ?
_exptl_crystal_density_method 'Not Measured'
_exptl_crystal_description Block
_exptl_crystal_F_000 704
_exptl_crystal_size_max 0.338
_exptl_crystal_size_mid 0.180
_exptl_crystal_size_min 0.126
_refine_diff_density_max 1.037
_refine_diff_density_min -0.760
_refine_diff_density_rms 0.087
_refine_ls_extinction_method none
_refine_ls_goodness_of_fit_ref 1.059
_refine_ls_hydrogen_treatment constr
_refine_ls_matrix_type full
_refine_ls_number_parameters 348
_refine_ls_number_reflns 7320
_refine_ls_number_restraints 27
_refine_ls_restrained_S_all 1.060
_refine_ls_R_factor_all 0.0190
_refine_ls_R_factor_gt 0.0174
_refine_ls_shift/su_max 0.002
_refine_ls_shift/su_mean 0.000
_refine_ls_structure_factor_coef Fsqd
_refine_ls_weighting_details 'w=1/[\s^2^(Fo^2^)+(0.0088P)^2^+1.1147P] where P=(Fo^2^+2Fc^2^)/3'
_refine_ls_weighting_scheme calc
_refine_ls_wR_factor_gt 0.0373
_refine_ls_wR_factor_ref 0.0380
_reflns_Friedel_coverage 0.000
_reflns_number_gt 7020
_reflns_number_total 7320
_reflns_threshold_expression 'I > 2\s(I)'
_cod_data_source_file d0dt01411g2.cif
_cod_data_source_block J549
_cod_depositor_comments
;
The following automatic conversions were performed:

data item '_exptl_absorpt_correction_type' value 'Multi-scan' was
changed to 'multi-scan' in accordance with the
/home/data/users/saulius/crontab/automatic-downloads/rss-feeds/RSC/lib/dictionaries/cif_core.dic
dictionary named 'cif_core.dic' version 2.4.2 last updated on
2011-04-26.

data item '_exptl_crystal_density_meas' value 'Not Measured' was
changed to '?' -- the value is perceived as not measured.

Automatic conversion script
Id: cif_fix_values 7556 2019-12-06 15:28:31Z antanas 

 Adding full bibliography for 7704333--7704336.cif.
;
_cod_database_code 7704335
_shelx_shelxl_version_number 2016/6
_shelx_space_group_comment
; 
The symmetry employed for this shelxl refinement is uniquely defined 
by the following loop, which should always be used as a source of 
symmetry information in preference to the above space-group names. 
They are only intended as comments. 
;
_computing_bruker_data_scaling 'SADABS V2012/1 (Bruker AXS Inc.)'

loop_
_space_group_symop_operation_xyz
'x, y, z'
'-x, -y, -z'

loop_
_atom_site_label
_atom_site_type_symbol
_atom_site_fract_x
_atom_site_fract_y
_atom_site_fract_z
_atom_site_U_iso_or_equiv
_atom_site_adp_type
_atom_site_occupancy
_atom_site_site_symmetry_order
_atom_site_calc_flag
_atom_site_refinement_flags_posn
_atom_site_refinement_flags_adp
_atom_site_refinement_flags_occupancy
_atom_site_disorder_assembly
_atom_site_disorder_group
Au1 Au 0.28415(2) 0.53879(2) 0.28412(2) 0.01248(3) Uani 1 1 d . . . . .
S1 S 0.14835(6) 0.43272(5) 0.35631(4) 0.01651(10) Uani 1 1 d . . . . .
S2 S 0.05049(7) 0.31150(6) 0.14086(4) 0.02500(12) Uani 1 1 d . . . . .
P1 P 0.41208(5) 0.66372(5) 0.22680(4) 0.01230(10) Uani 1 1 d . . . . .
N1 N -0.0791(2) 0.23779(17) 0.25835(13) 0.0197(4) Uani 1 1 d . . . . .
C1 C 0.6087(2) 0.4638(2) 0.39150(15) 0.0189(4) Uani 1 1 d . . . . .
H1 H 0.675456 0.536874 0.439764 0.023 Uiso 1 1 calc R U . . .
C2 C 0.5443(2) 0.3709(2) 0.41959(17) 0.0222(4) Uani 1 1 d . . . . .
H2 H 0.566118 0.381139 0.486744 0.027 Uiso 1 1 calc R U . . .
C3 C 0.4480(3) 0.2633(2) 0.34958(17) 0.0228(5) Uani 1 1 d . . . . .
H3 H 0.403089 0.199891 0.368538 0.027 Uiso 1 1 calc R U . . .
C4 C 0.4178(3) 0.2488(2) 0.25156(17) 0.0241(5) Uani 1 1 d . . . . .
H4 H 0.352734 0.174748 0.203369 0.029 Uiso 1 1 calc R U . . .
C5 C 0.4817(2) 0.3414(2) 0.22365(16) 0.0208(4) Uani 1 1 d . . . . .
H5 H 0.460716 0.330156 0.156347 0.025 Uiso 1 1 calc R U . . .
C6 C 0.5765(2) 0.45128(19) 0.29324(15) 0.0154(4) Uani 1 1 d . . . . .
C7 C 0.6575(2) 0.54694(18) 0.26465(14) 0.0144(4) Uani 1 1 d . . . . .
C8 C 0.8063(2) 0.5439(2) 0.27415(16) 0.0203(4) Uani 1 1 d . . . . .
H8 H 0.847246 0.483733 0.298510 0.024 Uiso 1 1 calc R U . . .
C9 C 0.8949(2) 0.6248(2) 0.24941(16) 0.0218(4) Uani 1 1 d . . . . .
H9 H 0.995478 0.620924 0.257381 0.026 Uiso 1 1 calc R U . . .
C10 C 0.8362(2) 0.7122(2) 0.21276(16) 0.0193(4) Uani 1 1 d . . . . .
H10 H 0.895736 0.767556 0.194251 0.023 Uiso 1 1 calc R U . . .
C11 C 0.6899(2) 0.71790(19) 0.20341(15) 0.0172(4) Uani 1 1 d . . . . .
H11 H 0.650488 0.778041 0.178342 0.021 Uiso 1 1 calc R U . . .
C12 C 0.5983(2) 0.63786(18) 0.22973(14) 0.0135(4) Uani 1 1 d . . . . .
C13 C 0.4419(2) 0.83281(19) 0.30882(17) 0.0200(4) Uani 1 1 d . . . . .
C14 C 0.2972(14) 0.8556(19) 0.3320(10) 0.0245(19) Uani 0.571(7) 1 d D U P A 1
H14A H 0.218152 0.837465 0.271091 0.037 Uiso 0.571(7) 1 calc R U P A 1
H14B H 0.311207 0.943799 0.373412 0.037 Uiso 0.571(7) 1 calc R U P A 1
H14C H 0.270455 0.799982 0.366238 0.037 Uiso 0.571(7) 1 calc R U P A 1
C15 C 0.4790(7) 0.9326(4) 0.2597(4) 0.0281(10) Uani 0.571(7) 1 d D U P A 1
H15A H 0.568038 0.921032 0.240412 0.042 Uiso 0.571(7) 1 calc R U P A 1
H15B H 0.495656 1.018116 0.306475 0.042 Uiso 0.571(7) 1 calc R U P A 1
H15C H 0.396360 0.920180 0.201999 0.042 Uiso 0.571(7) 1 calc R U P A 1
C16 C 0.5611(7) 0.8515(6) 0.3968(4) 0.0296(11) Uani 0.571(7) 1 d D U P A 1
H16A H 0.538813 0.785909 0.423811 0.044 Uiso 0.571(7) 1 calc R U P A 1
H16B H 0.571089 0.934711 0.445011 0.044 Uiso 0.571(7) 1 calc R U P A 1
H16C H 0.653523 0.846456 0.380725 0.044 Uiso 0.571(7) 1 calc R U P A 1
C14A C 0.2951(19) 0.865(3) 0.3115(14) 0.023(2) Uani 0.429(7) 1 d D U P A 2
H14D H 0.250434 0.884163 0.253214 0.034 Uiso 0.429(7) 1 calc R U P A 2
H14E H 0.308801 0.937910 0.369893 0.034 Uiso 0.429(7) 1 calc R U P A 2
H14F H 0.230214 0.792335 0.313056 0.034 Uiso 0.429(7) 1 calc R U P A 2
C15A C 0.5448(9) 0.9376(6) 0.3008(6) 0.0294(11) Uani 0.429(7) 1 d D U P A 2
H15D H 0.516959 0.936074 0.233422 0.044 Uiso 0.429(7) 1 calc R U P A 2
H15E H 0.646136 0.925654 0.319572 0.044 Uiso 0.429(7) 1 calc R U P A 2
H15F H 0.538027 1.018999 0.344310 0.044 Uiso 0.429(7) 1 calc R U P A 2
C16A C 0.5224(9) 0.8279(7) 0.4178(5) 0.0265(14) Uani 0.429(7) 1 d D U P A 2
H16D H 0.453409 0.775171 0.435507 0.040 Uiso 0.429(7) 1 calc R U P A 2
H16E H 0.551300 0.913565 0.466118 0.040 Uiso 0.429(7) 1 calc R U P A 2
H16F H 0.610110 0.792089 0.416491 0.040 Uiso 0.429(7) 1 calc R U P A 2
C17 C 0.3084(2) 0.6321(2) 0.09562(16) 0.0210(4) Uani 1 1 d . . . . .
C18 C 0.1492(2) 0.6445(2) 0.08848(17) 0.0275(5) Uani 1 1 d . . . . .
H18A H 0.090416 0.616850 0.019701 0.041 Uiso 1 1 calc R U . . .
H18B H 0.147361 0.732885 0.120945 0.041 Uiso 1 1 calc R U . . .
H18C H 0.107776 0.591867 0.120215 0.041 Uiso 1 1 calc R U . . .
C19 C 0.3068(3) 0.4936(3) 0.04195(16) 0.0331(6) Uani 1 1 d . . . . .
H19A H 0.251961 0.470015 -0.027241 0.050 Uiso 1 1 calc R U . . .
H19B H 0.259245 0.439721 0.070362 0.050 Uiso 1 1 calc R U . . .
H19C H 0.408235 0.482658 0.048426 0.050 Uiso 1 1 calc R U . . .
C20 C 0.3728(3) 0.7105(4) 0.0437(2) 0.0556(10) Uani 1 1 d . . . . .
H20A H 0.311943 0.682324 -0.024703 0.083 Uiso 1 1 calc R U . . .
H20B H 0.473508 0.699766 0.046744 0.083 Uiso 1 1 calc R U . . .
H20C H 0.374129 0.799768 0.075572 0.083 Uiso 1 1 calc R U . . .
C21 C 0.0292(2) 0.3176(2) 0.24998(15) 0.0180(4) Uani 1 1 d . . . . .
C22 C -0.1886(3) 0.1440(2) 0.17024(17) 0.0257(5) Uani 1 1 d . . . . .
H22A H -0.190668 0.173051 0.114530 0.031 Uiso 1 1 calc R U . . .
H22B H -0.287058 0.142038 0.179865 0.031 Uiso 1 1 calc R U . . .
C23 C -0.1627(3) 0.0095(2) 0.14284(19) 0.0325(6) Uani 1 1 d . . . . .
H23 H -0.179612 -0.025666 0.193314 0.039 Uiso 1 1 calc R U . . .
C24 C -0.0084(3) 0.0002(3) 0.1366(2) 0.0402(7) Uani 1 1 d . . . . .
H24A H -0.000129 -0.088405 0.118279 0.060 Uiso 1 1 calc R U . . .
H24B H 0.064076 0.048847 0.200143 0.060 Uiso 1 1 calc R U . . .
H24C H 0.010284 0.034208 0.087377 0.060 Uiso 1 1 calc R U . . .
C25 C -0.2794(4) -0.0694(3) 0.0444(2) 0.0505(8) Uani 1 1 d . . . . .
H25A H -0.265068 -0.035952 -0.006012 0.076 Uiso 1 1 calc R U . . .
H25B H -0.378135 -0.064927 0.050375 0.076 Uiso 1 1 calc R U . . .
H25C H -0.268991 -0.157505 0.026320 0.076 Uiso 1 1 calc R U . . .
C26 C -0.1145(2) 0.2550(2) 0.35030(16) 0.0220(4) Uani 1 1 d . . . . .
H26A H -0.221205 0.253676 0.337442 0.026 Uiso 1 1 calc R U . . .
H26B H -0.060779 0.339756 0.397242 0.026 Uiso 1 1 calc R U . . .
C27 C -0.0782(3) 0.1581(2) 0.39844(17) 0.0264(5) Uani 1 1 d . . . . .
H27 H -0.130679 0.072183 0.350682 0.032 Uiso 1 1 calc R U . . .
C28 C 0.0857(3) 0.1606(3) 0.4291(2) 0.0399(6) Uani 1 1 d . . . . .
H28A H 0.123290 0.154360 0.373601 0.060 Uiso 1 1 calc R U . . .
H28B H 0.102390 0.089221 0.450878 0.060 Uiso 1 1 calc R U . . .
H28C H 0.137281 0.239803 0.482636 0.060 Uiso 1 1 calc R U . . .
C29 C -0.1370(3) 0.1838(3) 0.48639(19) 0.0363(6) Uani 1 1 d . . . . .
H29A H -0.243951 0.176355 0.464323 0.055 Uiso 1 1 calc R U . . .
H29B H -0.089937 0.269256 0.532589 0.055 Uiso 1 1 calc R U . . .
H29C H -0.114783 0.122311 0.518473 0.055 Uiso 1 1 calc R U . . .

loop_
_atom_site_aniso_label
_atom_site_aniso_U_11
_atom_site_aniso_U_22
_atom_site_aniso_U_33
_atom_site_aniso_U_23
_atom_site_aniso_U_13
_atom_site_aniso_U_12
Au1 0.01143(4) 0.01331(4) 0.01409(4) 0.00686(3) 0.00364(3) 0.00272(3)
S1 0.0155(2) 0.0189(2) 0.0169(2) 0.0094(2) 0.00479(19) 0.00224(19)
S2 0.0274(3) 0.0273(3) 0.0182(3) 0.0113(2) 0.0039(2) -0.0042(2)
P1 0.0111(2) 0.0120(2) 0.0145(2) 0.00604(19) 0.00303(19) 0.00271(18)
N1 0.0180(9) 0.0207(9) 0.0215(9) 0.0107(7) 0.0053(7) 0.0011(7)
C1 0.0181(10) 0.0193(10) 0.0191(10) 0.0065(8) 0.0049(8) 0.0060(8)
C2 0.0250(11) 0.0262(11) 0.0232(11) 0.0138(9) 0.0117(9) 0.0115(9)
C3 0.0243(11) 0.0200(11) 0.0339(12) 0.0166(10) 0.0142(10) 0.0102(9)
C4 0.0261(12) 0.0144(10) 0.0296(12) 0.0062(9) 0.0071(10) 0.0030(9)
C5 0.0238(11) 0.0193(10) 0.0184(10) 0.0071(8) 0.0037(9) 0.0056(9)
C6 0.0137(9) 0.0156(10) 0.0197(10) 0.0082(8) 0.0049(8) 0.0078(8)
C7 0.0133(9) 0.0144(9) 0.0142(9) 0.0040(7) 0.0030(7) 0.0038(7)
C8 0.0170(10) 0.0232(11) 0.0250(11) 0.0122(9) 0.0064(9) 0.0099(9)
C9 0.0139(10) 0.0278(12) 0.0247(11) 0.0095(9) 0.0061(8) 0.0065(9)
C10 0.0159(10) 0.0208(10) 0.0222(10) 0.0080(9) 0.0077(8) 0.0022(8)
C11 0.0176(10) 0.0164(10) 0.0198(10) 0.0082(8) 0.0066(8) 0.0052(8)
C12 0.0113(9) 0.0126(9) 0.0132(9) 0.0012(7) 0.0024(7) 0.0018(7)
C13 0.0179(10) 0.0114(9) 0.0308(12) 0.0047(8) 0.0098(9) 0.0047(8)
C14 0.0232(17) 0.032(3) 0.012(6) -0.003(3) 0.007(3) 0.0095(17)
C15 0.037(3) 0.0116(16) 0.035(3) 0.0048(17) 0.0152(19) 0.0040(18)
C16 0.034(3) 0.019(2) 0.026(2) -0.0013(16) 0.0027(16) 0.0041(18)
C14A 0.023(2) 0.029(4) 0.012(6) -0.001(4) 0.008(3) 0.0085(19)
C15A 0.035(3) 0.0142(17) 0.035(3) 0.0028(18) 0.0111(18) 0.0031(19)
C16A 0.032(3) 0.015(3) 0.021(3) -0.002(2) -0.002(2) 0.006(2)
C17 0.0158(10) 0.0292(12) 0.0176(10) 0.0133(9) 0.0001(8) 0.0001(9)
C18 0.0195(11) 0.0335(13) 0.0219(11) 0.0060(10) -0.0040(9) 0.0089(10)
C19 0.0315(13) 0.0486(16) 0.0128(10) 0.0002(10) 0.0061(9) 0.0139(12)
C20 0.0365(16) 0.086(3) 0.0408(17) 0.0493(18) -0.0118(13) -0.0206(16)
C21 0.0157(10) 0.0204(10) 0.0207(10) 0.0118(9) 0.0041(8) 0.0046(8)
C22 0.0192(11) 0.0264(12) 0.0286(12) 0.0104(10) 0.0047(9) -0.0019(9)
C23 0.0449(15) 0.0261(13) 0.0287(13) 0.0106(10) 0.0165(12) 0.0018(11)
C24 0.0541(18) 0.0274(13) 0.0477(17) 0.0146(12) 0.0259(15) 0.0131(13)
C25 0.059(2) 0.0360(16) 0.0376(16) -0.0013(13) 0.0123(15) -0.0164(14)
C26 0.0206(11) 0.0244(11) 0.0255(11) 0.0125(9) 0.0106(9) 0.0033(9)
C27 0.0353(13) 0.0228(11) 0.0250(12) 0.0126(9) 0.0111(10) 0.0051(10)
C28 0.0403(16) 0.0473(17) 0.0440(16) 0.0303(14) 0.0129(13) 0.0149(13)
C29 0.0532(17) 0.0346(14) 0.0289(13) 0.0168(11) 0.0201(12) 0.0058(12)

loop_
_atom_type_symbol
_atom_type_description
_atom_type_scat_dispersion_real
_atom_type_scat_dispersion_imag
_atom_type_scat_source
C C 0.0033 0.0016 'International Tables Vol C Tables 4.2.6.8 and 6.1.1.4'
H H 0.0000 0.0000 'International Tables Vol C Tables 4.2.6.8 and 6.1.1.4'
Au Au -2.0133 8.8022 'International Tables Vol C Tables 4.2.6.8 and 6.1.1.4'
N N 0.0061 0.0033 'International Tables Vol C Tables 4.2.6.8 and 6.1.1.4'
P P 0.1023 0.0942 'International Tables Vol C Tables 4.2.6.8 and 6.1.1.4'
S S 0.1246 0.1234 'International Tables Vol C Tables 4.2.6.8 and 6.1.1.4'

loop_
_geom_angle_atom_site_label_1
_geom_angle_atom_site_label_2
_geom_angle_atom_site_label_3
_geom_angle
_geom_angle_site_symmetry_1
_geom_angle_site_symmetry_3
_geom_angle_publ_flag
P1 Au1 S1 172.967(18) . . ?
C21 S1 Au1 98.18(7) . . ?
C12 P1 C17 106.62(9) . . ?
C12 P1 C13 104.65(9) . . ?
C17 P1 C13 114.02(10) . . ?
C12 P1 Au1 114.91(7) . . ?
C17 P1 Au1 108.63(7) . . ?
C13 P1 Au1 108.16(7) . . ?
C21 N1 C26 123.06(18) . . ?
C21 N1 C22 120.20(18) . . ?
C26 N1 C22 115.52(18) . . ?
C2 C1 C6 120.9(2) . . ?
C2 C1 H1 119.6 . . ?
C6 C1 H1 119.6 . . ?
C3 C2 C1 120.0(2) . . ?
C3 C2 H2 120.0 . . ?
C1 C2 H2 120.0 . . ?
C2 C3 C4 119.6(2) . . ?
C2 C3 H3 120.2 . . ?
C4 C3 H3 120.2 . . ?
C5 C4 C3 120.4(2) . . ?
C5 C4 H4 119.8 . . ?
C3 C4 H4 119.8 . . ?
C4 C5 C6 120.7(2) . . ?
C4 C5 H5 119.7 . . ?
C6 C5 H5 119.7 . . ?
C5 C6 C1 118.44(19) . . ?
C5 C6 C7 121.55(19) . . ?
C1 C6 C7 119.59(18) . . ?
C8 C7 C12 118.39(18) . . ?
C8 C7 C6 115.46(18) . . ?
C12 C7 C6 126.16(18) . . ?
C9 C8 C7 122.32(19) . . ?
C9 C8 H8 118.8 . . ?
C7 C8 H8 118.8 . . ?
C8 C9 C10 119.5(2) . . ?
C8 C9 H9 120.3 . . ?
C10 C9 H9 120.3 . . ?
C11 C10 C9 119.3(2) . . ?
C11 C10 H10 120.3 . . ?
C9 C10 H10 120.3 . . ?
C10 C11 C12 122.16(19) . . ?
C10 C11 H11 118.9 . . ?
C12 C11 H11 118.9 . . ?
C11 C12 C7 118.27(18) . . ?
C11 C12 P1 118.85(15) . . ?
C7 C12 P1 122.70(15) . . ?
C14A C13 C15A 112.3(9) . . ?
C16 C13 C14 111.6(5) . . ?
C16 C13 C15 110.7(3) . . ?
C14 C13 C15 105.0(6) . . ?
C14A C13 C16A 106.1(6) . . ?
C15A C13 C16A 103.7(4) . . ?
C16 C13 P1 107.0(3) . . ?
C14A C13 P1 109.2(10) . . ?
C15A C13 P1 121.4(3) . . ?
C14 C13 P1 109.0(7) . . ?
C15 C13 P1 113.6(2) . . ?
C16A C13 P1 102.5(3) . . ?
C13 C14 H14A 109.5 . . ?
C13 C14 H14B 109.5 . . ?
H14A C14 H14B 109.5 . . ?
C13 C14 H14C 109.5 . . ?
H14A C14 H14C 109.5 . . ?
H14B C14 H14C 109.5 . . ?
C13 C15 H15A 109.5 . . ?
C13 C15 H15B 109.5 . . ?
H15A C15 H15B 109.5 . . ?
C13 C15 H15C 109.5 . . ?
H15A C15 H15C 109.5 . . ?
H15B C15 H15C 109.5 . . ?
C13 C16 H16A 109.5 . . ?
C13 C16 H16B 109.5 . . ?
H16A C16 H16B 109.5 . . ?
C13 C16 H16C 109.5 . . ?
H16A C16 H16C 109.5 . . ?
H16B C16 H16C 109.5 . . ?
C13 C14A H14D 109.5 . . ?
C13 C14A H14E 109.5 . . ?
H14D C14A H14E 109.5 . . ?
C13 C14A H14F 109.5 . . ?
H14D C14A H14F 109.5 . . ?
H14E C14A H14F 109.5 . . ?
C13 C15A H15D 109.5 . . ?
C13 C15A H15E 109.5 . . ?
H15D C15A H15E 109.5 . . ?
C13 C15A H15F 109.5 . . ?
H15D C15A H15F 109.5 . . ?
H15E C15A H15F 109.5 . . ?
C13 C16A H16D 109.5 . . ?
C13 C16A H16E 109.5 . . ?
H16D C16A H16E 109.5 . . ?
C13 C16A H16F 109.5 . . ?
H16D C16A H16F 109.5 . . ?
H16E C16A H16F 109.5 . . ?
C20 C17 C18 110.0(2) . . ?
C20 C17 C19 107.2(2) . . ?
C18 C17 C19 108.11(19) . . ?
C20 C17 P1 117.27(17) . . ?
C18 C17 P1 108.61(15) . . ?
C19 C17 P1 105.13(15) . . ?
C17 C18 H18A 109.5 . . ?
C17 C18 H18B 109.5 . . ?
H18A C18 H18B 109.5 . . ?
C17 C18 H18C 109.5 . . ?
H18A C18 H18C 109.5 . . ?
H18B C18 H18C 109.5 . . ?
C17 C19 H19A 109.5 . . ?
C17 C19 H19B 109.5 . . ?
H19A C19 H19B 109.5 . . ?
C17 C19 H19C 109.5 . . ?
H19A C19 H19C 109.5 . . ?
H19B C19 H19C 109.5 . . ?
C17 C20 H20A 109.5 . . ?
C17 C20 H20B 109.5 . . ?
H20A C20 H20B 109.5 . . ?
C17 C20 H20C 109.5 . . ?
H20A C20 H20C 109.5 . . ?
H20B C20 H20C 109.5 . . ?
N1 C21 S2 122.58(16) . . ?
N1 C21 S1 118.08(16) . . ?
S2 C21 S1 119.33(12) . . ?
N1 C22 C23 115.9(2) . . ?
N1 C22 H22A 108.3 . . ?
C23 C22 H22A 108.3 . . ?
N1 C22 H22B 108.3 . . ?
C23 C22 H22B 108.3 . . ?
H22A C22 H22B 107.4 . . ?
C24 C23 C22 114.0(2) . . ?
C24 C23 C25 110.5(2) . . ?
C22 C23 C25 107.4(2) . . ?
C24 C23 H23 108.2 . . ?
C22 C23 H23 108.2 . . ?
C25 C23 H23 108.2 . . ?
C23 C24 H24A 109.5 . . ?
C23 C24 H24B 109.5 . . ?
H24A C24 H24B 109.5 . . ?
C23 C24 H24C 109.5 . . ?
H24A C24 H24C 109.5 . . ?
H24B C24 H24C 109.5 . . ?
C23 C25 H25A 109.5 . . ?
C23 C25 H25B 109.5 . . ?
H25A C25 H25B 109.5 . . ?
C23 C25 H25C 109.5 . . ?
H25A C25 H25C 109.5 . . ?
H25B C25 H25C 109.5 . . ?
N1 C26 C27 116.06(19) . . ?
N1 C26 H26A 108.3 . . ?
C27 C26 H26A 108.3 . . ?
N1 C26 H26B 108.3 . . ?
C27 C26 H26B 108.3 . . ?
H26A C26 H26B 107.4 . . ?
C28 C27 C26 112.4(2) . . ?
C28 C27 C29 110.9(2) . . ?
C26 C27 C29 108.2(2) . . ?
C28 C27 H27 108.4 . . ?
C26 C27 H27 108.4 . . ?
C29 C27 H27 108.4 . . ?
C27 C28 H28A 109.5 . . ?
C27 C28 H28B 109.5 . . ?
H28A C28 H28B 109.5 . . ?
C27 C28 H28C 109.5 . . ?
H28A C28 H28C 109.5 . . ?
H28B C28 H28C 109.5 . . ?
C27 C29 H29A 109.5 . . ?
C27 C29 H29B 109.5 . . ?
H29A C29 H29B 109.5 . . ?
C27 C29 H29C 109.5 . . ?
H29A C29 H29C 109.5 . . ?
H29B C29 H29C 109.5 . . ?

loop_
_geom_bond_atom_site_label_1
_geom_bond_atom_site_label_2
_geom_bond_distance
_geom_bond_site_symmetry_2
_geom_bond_publ_flag
Au1 P1 2.2677(5) . ?
Au1 S1 2.3415(5) . ?
S1 C21 1.744(2) . ?
S2 C21 1.693(2) . ?
P1 C12 1.837(2) . ?
P1 C17 1.880(2) . ?
P1 C13 1.887(2) . ?
N1 C21 1.353(3) . ?
N1 C26 1.474(3) . ?
N1 C22 1.476(3) . ?
C1 C2 1.388(3) . ?
C1 C6 1.396(3) . ?
C1 H1 0.9500 . ?
C2 C3 1.386(3) . ?
C2 H2 0.9500 . ?
C3 C4 1.389(3) . ?
C3 H3 0.9500 . ?
C4 C5 1.382(3) . ?
C4 H4 0.9500 . ?
C5 C6 1.394(3) . ?
C5 H5 0.9500 . ?
C6 C7 1.492(3) . ?
C7 C8 1.404(3) . ?
C7 C12 1.412(3) . ?
C8 C9 1.376(3) . ?
C8 H8 0.9500 . ?
C9 C10 1.387(3) . ?
C9 H9 0.9500 . ?
C10 C11 1.386(3) . ?
C10 H10 0.9500 . ?
C11 C12 1.402(3) . ?
C11 H11 0.9500 . ?
C13 C16 1.457(6) . ?
C13 C14A 1.503(19) . ?
C13 C15A 1.508(7) . ?
C13 C14 1.548(14) . ?
C13 C15 1.585(5) . ?
C13 C16A 1.655(8) . ?
C14 H14A 0.9800 . ?
C14 H14B 0.9800 . ?
C14 H14C 0.9800 . ?
C15 H15A 0.9800 . ?
C15 H15B 0.9800 . ?
C15 H15C 0.9800 . ?
C16 H16A 0.9800 . ?
C16 H16B 0.9800 . ?
C16 H16C 0.9800 . ?
C14A H14D 0.9800 . ?
C14A H14E 0.9800 . ?
C14A H14F 0.9800 . ?
C15A H15D 0.9800 . ?
C15A H15E 0.9800 . ?
C15A H15F 0.9800 . ?
C16A H16D 0.9800 . ?
C16A H16E 0.9800 . ?
C16A H16F 0.9800 . ?
C17 C20 1.527(3) . ?
C17 C18 1.530(3) . ?
C17 C19 1.534(3) . ?
C18 H18A 0.9800 . ?
C18 H18B 0.9800 . ?
C18 H18C 0.9800 . ?
C19 H19A 0.9800 . ?
C19 H19B 0.9800 . ?
C19 H19C 0.9800 . ?
C20 H20A 0.9800 . ?
C20 H20B 0.9800 . ?
C20 H20C 0.9800 . ?
C22 C23 1.528(3) . ?
C22 H22A 0.9900 . ?
C22 H22B 0.9900 . ?
C23 C24 1.521(4) . ?
C23 C25 1.543(4) . ?
C23 H23 1.0000 . ?
C24 H24A 0.9800 . ?
C24 H24B 0.9800 . ?
C24 H24C 0.9800 . ?
C25 H25A 0.9800 . ?
C25 H25B 0.9800 . ?
C25 H25C 0.9800 . ?
C26 C27 1.523(3) . ?
C26 H26A 0.9900 . ?
C26 H26B 0.9900 . ?
C27 C28 1.517(4) . ?
C27 C29 1.533(3) . ?
C27 H27 1.0000 . ?
C28 H28A 0.9800 . ?
C28 H28B 0.9800 . ?
C28 H28C 0.9800 . ?
C29 H29A 0.9800 . ?
C29 H29B 0.9800 . ?
C29 H29C 0.9800 . ?

loop_
_geom_torsion_atom_site_label_1
_geom_torsion_atom_site_label_2
_geom_torsion_atom_site_label_3
_geom_torsion_atom_site_label_4
_geom_torsion
_geom_torsion_site_symmetry_1
_geom_torsion_site_symmetry_2
_geom_torsion_site_symmetry_3
_geom_torsion_site_symmetry_4
_geom_torsion_publ_flag
C6 C1 C2 C3 0.8(3) . . . . ?
C1 C2 C3 C4 0.5(3) . . . . ?
C2 C3 C4 C5 -0.7(3) . . . . ?
C3 C4 C5 C6 -0.5(3) . . . . ?
C4 C5 C6 C1 1.8(3) . . . . ?
C4 C5 C6 C7 174.3(2) . . . . ?
C2 C1 C6 C5 -1.9(3) . . . . ?
C2 C1 C6 C7 -174.56(19) . . . . ?
C5 C6 C7 C8 -101.6(2) . . . . ?
C1 C6 C7 C8 70.8(2) . . . . ?
C5 C6 C7 C12 78.4(3) . . . . ?
C1 C6 C7 C12 -109.2(2) . . . . ?
C12 C7 C8 C9 -0.9(3) . . . . ?
C6 C7 C8 C9 179.1(2) . . . . ?
C7 C8 C9 C10 -0.7(3) . . . . ?
C8 C9 C10 C11 1.2(3) . . . . ?
C9 C10 C11 C12 -0.1(3) . . . . ?
C10 C11 C12 C7 -1.5(3) . . . . ?
C10 C11 C12 P1 173.64(16) . . . . ?
C8 C7 C12 C11 2.0(3) . . . . ?
C6 C7 C12 C11 -178.02(19) . . . . ?
C8 C7 C12 P1 -172.99(15) . . . . ?
C6 C7 C12 P1 7.0(3) . . . . ?
C17 P1 C12 C11 64.88(18) . . . . ?
C13 P1 C12 C11 -56.26(18) . . . . ?
Au1 P1 C12 C11 -174.72(14) . . . . ?
C17 P1 C12 C7 -120.21(17) . . . . ?
C13 P1 C12 C7 118.65(17) . . . . ?
Au1 P1 C12 C7 0.19(18) . . . . ?
C12 P1 C13 C16 -45.5(3) . . . . ?
C17 P1 C13 C16 -161.6(3) . . . . ?
Au1 P1 C13 C16 77.5(3) . . . . ?
C12 P1 C13 C14A 179.8(6) . . . . ?
C17 P1 C13 C14A 63.7(6) . . . . ?
Au1 P1 C13 C14A -57.3(6) . . . . ?
C12 P1 C13 C15A 46.8(4) . . . . ?
C17 P1 C13 C15A -69.3(4) . . . . ?
Au1 P1 C13 C15A 169.7(4) . . . . ?
C12 P1 C13 C14 -166.3(5) . . . . ?
C17 P1 C13 C14 77.6(5) . . . . ?
Au1 P1 C13 C14 -43.4(5) . . . . ?
C12 P1 C13 C15 77.0(3) . . . . ?
C17 P1 C13 C15 -39.1(3) . . . . ?
Au1 P1 C13 C15 -160.1(3) . . . . ?
C12 P1 C13 C16A -68.1(3) . . . . ?
C17 P1 C13 C16A 175.8(3) . . . . ?
Au1 P1 C13 C16A 54.9(3) . . . . ?
C12 P1 C17 C20 -57.9(2) . . . . ?
C13 P1 C17 C20 57.0(2) . . . . ?
Au1 P1 C17 C20 177.7(2) . . . . ?
C12 P1 C17 C18 176.58(15) . . . . ?
C13 P1 C17 C18 -68.47(18) . . . . ?
Au1 P1 C17 C18 52.22(17) . . . . ?
C12 P1 C17 C19 61.05(17) . . . . ?
C13 P1 C17 C19 176.01(15) . . . . ?
Au1 P1 C17 C19 -63.30(16) . . . . ?
C26 N1 C21 S2 -169.48(16) . . . . ?
C22 N1 C21 S2 -2.7(3) . . . . ?
C26 N1 C21 S1 9.3(3) . . . . ?
C22 N1 C21 S1 176.11(16) . . . . ?
Au1 S1 C21 N1 -175.49(15) . . . . ?
Au1 S1 C21 S2 3.33(13) . . . . ?
C21 N1 C22 C23 100.5(2) . . . . ?
C26 N1 C22 C23 -91.7(2) . . . . ?
N1 C22 C23 C24 -51.8(3) . . . . ?
N1 C22 C23 C25 -174.6(2) . . . . ?
C21 N1 C26 C27 -111.3(2) . . . . ?
C22 N1 C26 C27 81.4(2) . . . . ?
N1 C26 C27 C28 63.0(3) . . . . ?
N1 C26 C27 C29 -174.3(2) . . . . ?
